data_2017178
loop_
_publ_author_name
'Telzhensky, Marina'
'Kaftory, Menahem'

_publ_section_title
;
 Structural effects on the solid-state photodimerization of 2-pyridone
 derivatives in inclusion compounds
;
_journal_coeditor_code FG3097
_journal_issue 7
_journal_name_full 'Acta Crystallographica Section C'
_journal_page_first o314
_journal_page_last o320
_journal_paper_doi 10.1107/S010827010901751X
_journal_volume 65
_journal_year 2009
_chemical_formula_iupac 'C20 H18 O3, 3C6 H7 N O, H2 O'
_chemical_formula_moiety 'C20 H18 O3, 3(C6 H7 N O), H2 O'
_chemical_formula_sum 'C38 H41 N3 O7'
_chemical_formula_weight 651.74
_chemical_name_systematic
;4,4',4''-(ethane-1,1,1-triyl)triphenol--6-methyl-2-(1<i>H</i>)-pyridone--water
(1/3/1)
;
_space_group_IT_number 14
_symmetry_cell_setting monoclinic
_symmetry_space_group_name_Hall '-P 2ybc'
_symmetry_space_group_name_H-M 'P 1 21/c 1'
_atom_sites_solution_hydrogens geom
_atom_sites_solution_primary direct
_atom_sites_solution_secondary difmap
_audit_creation_method SHELXL-97
_cell_angle_alpha 90.00
_cell_angle_beta 96.43(2)
_cell_angle_gamma 90.00
_cell_formula_units_Z 4
_cell_length_a 10.634(2)
_cell_length_b 11.484(2)
_cell_length_c 28.574(4)
_cell_measurement_reflns_used 23701
_cell_measurement_temperature 293(2)
_cell_measurement_theta_max 25.03
_cell_measurement_theta_min 1.43
_cell_volume 3467.5(10)
_computing_cell_refinement 'DENZO HKL2000 (Otwinowski & Minor, 1997)'
_computing_data_collection 'Collect (Nonius, 2006)'
_computing_data_reduction 'DENZO HKL2000 (Otwinowski & Minor, 1997)'
_computing_molecular_graphics 'Ortep-3 for Windows (Farrugia, 1999)'
_computing_structure_refinement 'SHELXL97 (Sheldrick, 2008)'
_computing_structure_solution 'SHELXS97 (Sheldrick, 2008)'
_diffrn_ambient_temperature 293(2)
_diffrn_measured_fraction_theta_full 0.996
_diffrn_measured_fraction_theta_max 0.996
_diffrn_measurement_device_type 'Nonius KappaCCD'
_diffrn_measurement_method 'phi- and omega-scans'
_diffrn_radiation_monochromator graphite
_diffrn_radiation_source 'fine-focus sealed tube'
_diffrn_radiation_type MoK\a
_diffrn_radiation_wavelength 0.71073
_diffrn_reflns_av_R_equivalents 0.062
_diffrn_reflns_av_sigmaI/netI 0.0592
_diffrn_reflns_limit_h_max 12
_diffrn_reflns_limit_h_min 0
_diffrn_reflns_limit_k_max 13
_diffrn_reflns_limit_k_min 0
_diffrn_reflns_limit_l_max 33
_diffrn_reflns_limit_l_min -33
_diffrn_reflns_number 23701
_diffrn_reflns_theta_full 25.00
_diffrn_reflns_theta_max 25.03
_diffrn_reflns_theta_min 1.43
_diffrn_standards_number 0
_exptl_absorpt_coefficient_mu 0.086
_exptl_absorpt_correction_type none
_exptl_crystal_colour colorless
_exptl_crystal_density_diffrn 1.239
_exptl_crystal_density_method 'not measured'
_exptl_crystal_description prism
_exptl_crystal_F_000 1361.6
_exptl_crystal_size_max 0.35
_exptl_crystal_size_mid 0.30
_exptl_crystal_size_min 0.09
_refine_diff_density_max 0.224
_refine_diff_density_min -0.231
_refine_ls_extinction_method none
_refine_ls_goodness_of_fit_ref 0.832
_refine_ls_hydrogen_treatment mixed
_refine_ls_matrix_type full
_refine_ls_number_parameters 481
_refine_ls_number_reflns 6109
_refine_ls_number_restraints 20
_refine_ls_restrained_S_all 0.899
_refine_ls_R_factor_all 0.0890
_refine_ls_R_factor_gt 0.0474
_refine_ls_shift/su_max 0.002
_refine_ls_shift/su_mean 0.000
_refine_ls_structure_factor_coef Fsqd
_refine_ls_weighting_details 'calc w=1/[\s^2^(Fo^2^)+(0.1224P)^2^+0.0000P] where P=(Fo^2^+2Fc^2^)/3'
_refine_ls_weighting_scheme calc
_refine_ls_wR_factor_gt 0.1340
_refine_ls_wR_factor_ref 0.1608
_reflns_number_gt 3757
_reflns_number_total 6109
_reflns_threshold_expression >2sigma(I)
_cod_data_source_file fg3097.cif
_cod_data_source_block III-d
_cod_depositor_comments
;
The following automatic conversions were performed:
'_symmetry_cell_setting' value 'Monoclinic' changed to 'monoclinic'
according to '/home/saulius/struct/CIF-dictionaries/cif_core.dic'
dictionary named 'cif_core.dic' version 2.4.1 from 2010-06-29.

Automatic conversion script
Id: cif_fix_enum 1527 2010-12-29 10:47:43Z saulius 

The following automatic conversions were performed:

'_symmetry_cell_setting' value 'Monoclinic' changed to 'monoclinic'
according to /home/saulius/struct/CIF-dictionaries/cif_core.dic
dictionary named 'cif_core.dic' version 2.4.1 from 2010-06-29.

Automatic conversion script
Id: cif_fix_values 1715 2011-07-08 13:25:40Z adriana 
;
_cod_original_sg_symbol_H-M 'P 21/c'
_cod_database_code 2017178
_cod_database_fobs_code 2017178

loop_
_symmetry_equiv_pos_as_xyz
'x, y, z'
'-x, y+1/2, -z+1/2'
'-x, -y, -z'
'x, -y-1/2, z-1/2'

loop_
_atom_site_type_symbol
_atom_site_label
_atom_site_fract_x
_atom_site_fract_y
_atom_site_fract_z
_atom_site_U_iso_or_equiv
_atom_site_adp_type
_atom_site_calc_flag
_atom_site_refinement_flags
_atom_site_occupancy
_atom_site_disorder_assembly
_atom_site_disorder_group
O O1 0.78769(16) 0.88810(13) 0.43141(6) 0.0540(5) Uani d . 1 . .
H H101 0.7235 0.8787 0.4444 0.065 Uiso calc R 1 . .
O O2 1.23738(16) 0.56931(15) 0.18889(6) 0.0561(5) Uani d . 1 . .
H H1O2 1.2071 0.5903 0.1626 0.067 Uiso calc R 1 . .
O O3 0.39912(17) 0.37168(17) 0.19938(7) 0.0656(5) Uani d . 1 . .
H H1O3 0.3452 0.4229 0.1989 0.079 Uiso calc R 1 . .
C C1 0.8978(2) 0.39579(19) 0.34566(9) 0.0512(6) Uani d . 1 . .
H H1A 0.9260 0.3320 0.3278 0.061 Uiso calc R 1 . .
H H1B 0.8273 0.3713 0.3615 0.061 Uiso calc R 1 . .
H H1C 0.9656 0.4207 0.3685 0.061 Uiso calc R 1 . .
C C2 0.8566(2) 0.49856(17) 0.31197(7) 0.0373(5) Uani d . 1 . .
C C3 0.8394(2) 0.60608(17) 0.34304(7) 0.0356(5) Uani d . 1 . .
C C4 0.8987(2) 0.71181(17) 0.33791(8) 0.0376(5) Uani d . 1 . .
H H4 0.9513 0.7205 0.3143 0.045 Uiso calc R 1 . .
C C5 0.8811(2) 0.80530(18) 0.36739(8) 0.0403(5) Uani d . 1 . .
H H5 0.9220 0.8756 0.3633 0.048 Uiso calc R 1 . .
C C6 0.8037(2) 0.79416(17) 0.40244(8) 0.0386(5) Uani d . 1 . .
C C7 0.7436(2) 0.6899(2) 0.40835(8) 0.0481(6) Uani d . 1 . .
H H7 0.6914 0.6814 0.4322 0.058 Uiso calc R 1 . .
C C8 0.7614(2) 0.59797(19) 0.37870(8) 0.0483(6) Uani d . 1 . .
H H8 0.7196 0.5282 0.3828 0.058 Uiso calc R 1 . .
C C9 0.9564(2) 0.51979(17) 0.27829(8) 0.0364(5) Uani d . 1 . .
C C10 1.0837(2) 0.5001(2) 0.29213(9) 0.0522(6) Uani d . 1 . .
H H10 1.1081 0.4745 0.3227 0.063 Uiso calc R 1 . .
C C11 1.1756(2) 0.5172(2) 0.26240(9) 0.0574(7) Uani d . 1 . .
H H11 1.2599 0.5021 0.2729 0.069 Uiso calc R 1 . .
C C12 1.1427(2) 0.55651(18) 0.21716(8) 0.0421(6) Uani d . 1 . .
C C13 1.0175(2) 0.58060(19) 0.20285(8) 0.0429(6) Uani d . 1 . .
H H13 0.9940 0.6094 0.1727 0.051 Uiso calc R 1 . .
C C14 0.9268(2) 0.56221(18) 0.23303(8) 0.0422(6) Uani d . 1 . .
H H14 0.8427 0.5789 0.2226 0.051 Uiso calc R 1 . .
C C15 0.7301(2) 0.46699(16) 0.28294(7) 0.0362(5) Uani d . 1 . .
C C16 0.6336(2) 0.54694(18) 0.27213(8) 0.0440(6) Uani d . 1 . .
H H16 0.6432 0.6222 0.2840 0.053 Uiso calc R 1 . .
C C17 0.5236(2) 0.5178(2) 0.24427(8) 0.0467(6) Uani d . 1 . .
H H17 0.4608 0.5736 0.2374 0.056 Uiso calc R 1 . .
C C18 0.5062(2) 0.4070(2) 0.22656(8) 0.0453(6) Uani d . 1 . .
C C19 0.6017(2) 0.32628(19) 0.23592(9) 0.0500(6) Uani d . 1 . .
H H19 0.5917 0.2513 0.2237 0.060 Uiso calc R 1 . .
C C20 0.7120(2) 0.35640(18) 0.26325(9) 0.0471(6) Uani d . 1 . .
H H20 0.7761 0.3014 0.2687 0.056 Uiso calc R 1 . .
O O4 0.62796(19) 1.19711(17) 0.43940(7) 0.0703(6) Uani d . 1 . .
N N1 0.4159(2) 1.22869(16) 0.43493(8) 0.0537(5) Uani d . 1 . .
H H1N1 0.4199 1.2143 0.4646 0.064 Uiso calc R 1 . .
C C21 0.1930(3) 1.2541(3) 0.44175(13) 0.0810(9) Uani d . 1 . .
H H21A 0.1139 1.2578 0.4220 0.097 Uiso calc R 1 . .
H H21B 0.2008 1.3204 0.4623 0.097 Uiso calc R 1 . .
H H21C 0.1959 1.1841 0.4602 0.097 Uiso calc R 1 . .
C C22 0.2998(3) 1.2538(2) 0.41169(11) 0.0651(8) Uani d . 1 . .
C C23 0.2909(4) 1.2760(3) 0.36518(12) 0.0802(10) Uani d . 1 . .
H H23 0.2127 1.2926 0.3485 0.096 Uiso calc R 1 . .
C C24 0.4003(4) 1.2739(3) 0.34212(13) 0.0890(11) Uani d . 1 . .
H H24 0.3941 1.2891 0.3100 0.107 Uiso calc R 1 . .
C C25 0.5145(3) 1.2504(3) 0.36569(11) 0.0748(9) Uani d . 1 . .
H H25 0.5861 1.2510 0.3498 0.090 Uiso calc R 1 . .
C C26 0.5261(3) 1.2247(2) 0.41454(10) 0.0591(7) Uani d . 1 . .
O O5 0.57334(18) 0.86075(16) 0.47216(6) 0.0631(5) Uani d . 1 . .
N N2 0.36052(19) 0.88775(16) 0.46732(7) 0.0476(5) Uani d . 1 . .
H H2N2 0.3640 0.8652 0.4961 0.057 Uiso calc R 1 . .
C C27 0.1370(3) 0.9128(3) 0.47380(11) 0.0676(8) Uani d . 1 . .
H H27A 0.0589 0.9192 0.4535 0.081 Uiso calc R 1 . .
H H27B 0.1432 0.9757 0.4961 0.081 Uiso calc R 1 . .
H H27C 0.1389 0.8399 0.4903 0.081 Uiso calc R 1 . .
C C28 0.2447(3) 0.9184(2) 0.44521(9) 0.0532(7) Uani d . 1 . .
C C29 0.2366(3) 0.9513(2) 0.39996(10) 0.0633(8) Uani d . 1 . .
H H29 0.1588 0.9715 0.3838 0.076 Uiso calc R 1 . .
C C30 0.3474(3) 0.9549(2) 0.37710(10) 0.0719(8) Uani d . 1 . .
H H30 0.3419 0.9779 0.3457 0.086 Uiso calc R 1 . .
C C31 0.4605(3) 0.9259(2) 0.39957(10) 0.0640(7) Uani d . 1 . .
H H31 0.5324 0.9293 0.3838 0.077 Uiso calc R 1 . .
C C32 0.4707(3) 0.8900(2) 0.44735(9) 0.0512(6) Uani d . 1 . .
O O6A 0.3836(3) 0.5162(3) 0.53700(12) 0.0924(10) Uani d PD 0.76 . .
N N3 0.3659(3) 0.5580(2) 0.46137(12) 0.0784(9) Uani d D 1 . .
H H3N3 0.4446 0.5390 0.4635 0.118 Uiso d R 1 . .
C C33 0.3849(5) 0.6035(3) 0.38078(16) 0.1122(16) Uani d . 1 . .
H H33A 0.4687 0.5773 0.3919 0.168 Uiso d R 1 . .
H H33B 0.3884 0.6829 0.3704 0.168 Uiso d R 1 . .
H H33C 0.3504 0.5555 0.3550 0.168 Uiso d R 1 . .
C C34A 0.3114(5) 0.5946(3) 0.41660(18) 0.0792(14) Uani d PD 0.76 . .
C C35 0.1848(5) 0.6235(3) 0.4159(2) 0.1020(16) Uani d D 1 . .
H H35A 0.1380 0.6536 0.3892 0.153 Uiso d PR 0.76 . .
C C36A 0.1246(6) 0.6087(5) 0.4548(3) 0.116(2) Uani d PD 0.76 . .
H H36A 0.0377 0.6214 0.4518 0.174 Uiso d PR 0.76 . .
C C37 0.1795(4) 0.5754(3) 0.4982(2) 0.1078(15) Uani d . 1 . .
H H37 0.1373 0.5704 0.5250 0.162 Uiso d R 1 . .
C C38A 0.3169(4) 0.5477(3) 0.49915(19) 0.0760(12) Uani d PD 0.76 . .
O O6B 0.5372(7) 0.5195(7) 0.4429(3) 0.065(2) Uani d PD 0.24 . .
C C34B 0.2312(10) 0.5891(9) 0.4628(4) 0.056(3) Uani d PD 0.24 . .
C C36B 0.2511(15) 0.6470(11) 0.3805(5) 0.085(4) Uani d PD 0.24 . .
C C38B 0.4350(11) 0.5558(9) 0.4336(4) 0.058(3) Uani d PD 0.24 . .
O O1W 0.8354(2) 1.1149(2) 0.40034(7) 0.0657(6) Uani d . 1 . .
H H1W 0.819(3) 1.039(3) 0.4092(12) 0.101(12) Uiso d . 1 . .
H H2W 0.780(3) 1.154(3) 0.4081(11) 0.078(11) Uiso d . 1 . .

loop_
_atom_site_aniso_label
_atom_site_aniso_U_11
_atom_site_aniso_U_22
_atom_site_aniso_U_33
_atom_site_aniso_U_12
_atom_site_aniso_U_13
_atom_site_aniso_U_23
O1 0.0531(11) 0.0545(9) 0.0577(11) -0.0031(8) 0.0203(9) -0.0151(8)
O2 0.0381(10) 0.0860(12) 0.0468(10) -0.0077(8) 0.0161(8) -0.0075(8)
O3 0.0430(11) 0.0866(12) 0.0663(13) -0.0133(9) 0.0019(9) -0.0245(10)
C1 0.0527(16) 0.0504(13) 0.0506(16) 0.0073(11) 0.0068(13) 0.0095(11)
C2 0.0365(13) 0.0370(11) 0.0393(13) 0.0041(9) 0.0078(10) 0.0019(9)
C3 0.0309(12) 0.0424(11) 0.0334(12) 0.0015(9) 0.0036(10) 0.0013(9)
C4 0.0314(12) 0.0456(12) 0.0370(12) 0.0022(9) 0.0095(10) 0.0030(9)
C5 0.0346(13) 0.0413(11) 0.0461(14) -0.0021(9) 0.0089(11) 0.0022(9)
C6 0.0334(13) 0.0446(12) 0.0376(13) 0.0031(9) 0.0027(10) -0.0046(9)
C7 0.0501(16) 0.0563(14) 0.0416(14) -0.0077(11) 0.0219(12) -0.0050(11)
C8 0.0529(16) 0.0488(13) 0.0459(14) -0.0126(11) 0.0181(12) -0.0037(10)
C9 0.0323(13) 0.0393(11) 0.0378(13) 0.0045(9) 0.0043(10) -0.0050(9)
C10 0.0390(15) 0.0809(17) 0.0364(14) 0.0131(12) 0.0034(12) 0.0014(12)
C11 0.0289(14) 0.0953(19) 0.0481(16) 0.0127(12) 0.0042(12) -0.0008(13)
C12 0.0363(14) 0.0517(13) 0.0395(13) -0.0053(10) 0.0101(11) -0.0082(10)
C13 0.0368(14) 0.0553(13) 0.0363(13) -0.0032(10) 0.0035(11) 0.0029(10)
C14 0.0286(13) 0.0551(13) 0.0425(14) 0.0026(10) 0.0025(11) 0.0059(10)
C15 0.0349(13) 0.0366(11) 0.0388(12) -0.0012(9) 0.0116(10) 0.0010(9)
C16 0.0375(14) 0.0427(12) 0.0525(15) 0.0013(10) 0.0081(11) -0.0078(10)
C17 0.0309(13) 0.0589(14) 0.0507(15) 0.0020(10) 0.0065(11) -0.0095(11)
C18 0.0367(14) 0.0598(14) 0.0413(14) -0.0132(11) 0.0132(11) -0.0094(11)
C19 0.0570(17) 0.0389(12) 0.0551(16) -0.0102(11) 0.0112(13) -0.0070(10)
C20 0.0476(16) 0.0380(12) 0.0566(15) 0.0013(10) 0.0101(12) -0.0001(10)
O4 0.0592(14) 0.0943(14) 0.0603(12) 0.0130(10) 0.0193(11) 0.0019(10)
N1 0.0556(14) 0.0577(12) 0.0490(13) 0.0110(10) 0.0113(11) 0.0002(9)
C21 0.057(2) 0.086(2) 0.101(3) 0.0173(16) 0.0119(19) 0.0005(18)
C22 0.062(2) 0.0554(15) 0.076(2) 0.0120(13) 0.0022(16) 0.0033(13)
C23 0.081(2) 0.081(2) 0.075(2) 0.0169(17) -0.009(2) 0.0226(16)
C24 0.104(3) 0.100(2) 0.063(2) 0.017(2) 0.011(2) 0.0274(17)
C25 0.086(2) 0.085(2) 0.0563(19) 0.0075(17) 0.0227(18) 0.0162(15)
C26 0.0600(19) 0.0619(15) 0.0569(18) 0.0079(13) 0.0131(15) 0.0016(12)
O5 0.0522(12) 0.0878(12) 0.0514(11) 0.0112(9) 0.0152(10) -0.0044(9)
N2 0.0465(13) 0.0594(12) 0.0377(11) 0.0048(9) 0.0074(10) -0.0085(9)
C27 0.0456(17) 0.088(2) 0.069(2) 0.0047(14) 0.0073(15) -0.0141(15)
C28 0.0539(18) 0.0549(14) 0.0504(16) 0.0042(11) 0.0041(13) -0.0115(11)
C29 0.065(2) 0.0734(17) 0.0503(17) 0.0098(14) 0.0003(15) -0.0027(13)
C30 0.086(2) 0.0816(19) 0.0490(17) 0.0112(17) 0.0104(17) 0.0054(14)
C31 0.068(2) 0.0798(18) 0.0478(17) 0.0078(15) 0.0216(15) 0.0010(13)
C32 0.0509(17) 0.0576(14) 0.0462(15) 0.0050(12) 0.0100(13) -0.0105(11)
O6A 0.072(2) 0.118(2) 0.089(2) 0.0003(18) 0.0161(19) 0.0423(19)
N3 0.069(2) 0.0609(15) 0.096(2) -0.0008(13) -0.0327(19) 0.0161(15)
C33 0.132(4) 0.085(2) 0.106(3) -0.013(2) -0.048(3) 0.018(2)
C34A 0.090(4) 0.058(2) 0.081(3) -0.006(2) -0.028(3) 0.006(2)
C35 0.079(3) 0.070(2) 0.140(5) 0.009(2) -0.062(3) 0.001(3)
C36A 0.066(4) 0.082(3) 0.193(8) 0.006(3) -0.021(5) -0.028(4)
C37 0.064(3) 0.089(2) 0.161(5) 0.006(2) -0.029(3) 0.005(3)
C38A 0.062(3) 0.071(2) 0.092(4) -0.006(2) -0.006(3) 0.022(2)
O6B 0.025(4) 0.109(6) 0.058(5) 0.012(4) -0.006(4) 0.054(4)
C34B 0.030(7) 0.061(6) 0.075(9) 0.002(5) -0.001(6) 0.009(6)
C36B 0.089(12) 0.063(8) 0.100(12) -0.010(7) -0.003(10) -0.002(8)
C38B 0.078(10) 0.064(7) 0.033(6) -0.021(6) 0.017(7) 0.024(5)
O1W 0.0719(15) 0.0722(13) 0.0573(12) 0.0069(12) 0.0270(11) 0.0001(10)

loop_
_atom_type_symbol
_atom_type_description
_atom_type_scat_dispersion_real
_atom_type_scat_dispersion_imag
_atom_type_scat_source
C C 0.0033 0.0016 'International Tables Vol C Tables 4.2.6.8 and 6.1.1.4'
N N 0.0061 0.0033 'International Tables Vol C Tables 4.2.6.8 and 6.1.1.4'
H H 0.0000 0.0000 'International Tables Vol C Tables 4.2.6.8 and 6.1.1.4'
O O 0.0106 0.0060 'International Tables Vol C Tables 4.2.6.8 and 6.1.1.4'

loop_
_geom_angle_atom_site_label_1
_geom_angle_atom_site_label_2
_geom_angle_atom_site_label_3
_geom_angle_site_symmetry_1
_geom_angle_site_symmetry_3
_geom_angle
_geom_angle_publ_flag
C6 O1 H101 . . 109.5 ?
C12 O2 H1O2 . . 109.5 ?
C18 O3 H1O3 . . 109.5 ?
C2 C1 H1A . . 109.5 ?
C2 C1 H1B . . 109.5 ?
H1A C1 H1B . . 109.5 ?
C2 C1 H1C . . 109.5 ?
H1A C1 H1C . . 109.5 ?
H1B C1 H1C . . 109.5 ?
C9 C2 C3 . . 111.68(16) ?
C9 C2 C15 . . 108.89(18) ?
C3 C2 C15 . . 110.20(17) ?
C9 C2 C1 . . 110.05(18) ?
C3 C2 C1 . . 107.12(17) ?
C15 C2 C1 . . 108.85(17) ?
C8 C3 C4 . . 116.99(19) ?
C8 C3 C2 . . 119.20(18) ?
C4 C3 C2 . . 123.8(2) ?
C3 C4 C5 . . 121.3(2) ?
C3 C4 H4 . . 119.3 ?
C5 C4 H4 . . 119.3 ?
C6 C5 C4 . . 120.17(19) ?
C6 C5 H5 . . 119.9 ?
C4 C5 H5 . . 119.9 ?
C5 C6 C7 . . 119.70(19) ?
C5 C6 O1 . . 119.27(19) ?
C7 C6 O1 . . 121.0(2) ?
C8 C7 C6 . . 119.5(2) ?
C8 C7 H7 . . 120.2 ?
C6 C7 H7 . . 120.2 ?
C7 C8 C3 . . 122.3(2) ?
C7 C8 H8 . . 118.9 ?
C3 C8 H8 . . 118.9 ?
C10 C9 C14 . . 115.8(2) ?
C10 C9 C2 . . 121.3(2) ?
C14 C9 C2 . . 122.9(2) ?
C11 C10 C9 . . 122.6(2) ?
C11 C10 H10 . . 118.7 ?
C9 C10 H10 . . 118.7 ?
C12 C11 C10 . . 120.1(2) ?
C12 C11 H11 . . 119.9 ?
C10 C11 H11 . . 119.9 ?
O2 C12 C11 . . 117.6(2) ?
O2 C12 C13 . . 123.7(2) ?
C11 C12 C13 . . 118.7(2) ?
C12 C13 C14 . . 120.3(2) ?
C12 C13 H13 . . 119.9 ?
C14 C13 H13 . . 119.9 ?
C13 C14 C9 . . 122.4(2) ?
C13 C14 H14 . . 118.8 ?
C9 C14 H14 . . 118.8 ?
C16 C15 C20 . . 116.6(2) ?
C16 C15 C2 . . 122.92(18) ?
C20 C15 C2 . . 120.29(19) ?
C17 C16 C15 . . 121.8(2) ?
C17 C16 H16 . . 119.1 ?
C15 C16 H16 . . 119.1 ?
C18 C17 C16 . . 120.5(2) ?
C18 C17 H17 . . 119.8 ?
C16 C17 H17 . . 119.8 ?
O3 C18 C17 . . 123.6(2) ?
O3 C18 C19 . . 117.4(2) ?
C17 C18 C19 . . 119.0(2) ?
C20 C19 C18 . . 120.2(2) ?
C20 C19 H19 . . 119.9 ?
C18 C19 H19 . . 119.9 ?
C19 C20 C15 . . 121.9(2) ?
C19 C20 H20 . . 119.1 ?
C15 C20 H20 . . 119.1 ?
C22 N1 C26 . . 124.8(3) ?
C22 N1 H1N1 . . 117.6 ?
C26 N1 H1N1 . . 117.6 ?
C22 C21 H21A . . 109.5 ?
C22 C21 H21B . . 109.5 ?
H21A C21 H21B . . 109.5 ?
C22 C21 H21C . . 109.5 ?
H21A C21 H21C . . 109.5 ?
H21B C21 H21C . . 109.5 ?
C23 C22 N1 . . 118.7(3) ?
C23 C22 C21 . . 126.2(3) ?
N1 C22 C21 . . 115.1(3) ?
C22 C23 C24 . . 119.4(3) ?
C22 C23 H23 . . 120.3 ?
C24 C23 H23 . . 120.3 ?
C25 C24 C23 . . 121.2(3) ?
C25 C24 H24 . . 119.4 ?
C23 C24 H24 . . 119.4 ?
C24 C25 C26 . . 120.5(3) ?
C24 C25 H25 . . 119.7 ?
C26 C25 H25 . . 119.7 ?
O4 C26 N1 . . 119.3(3) ?
O4 C26 C25 . . 125.4(3) ?
N1 C26 C25 . . 115.3(3) ?
C32 N2 C28 . . 125.2(2) ?
C32 N2 H2N2 . . 117.4 ?
C28 N2 H2N2 . . 117.4 ?
C28 C27 H27A . . 109.5 ?
C28 C27 H27B . . 109.5 ?
H27A C27 H27B . . 109.5 ?
C28 C27 H27C . . 109.5 ?
H27A C27 H27C . . 109.5 ?
H27B C27 H27C . . 109.5 ?
C29 C28 N2 . . 118.4(3) ?
C29 C28 C27 . . 125.0(3) ?
N2 C28 C27 . . 116.5(2) ?
C28 C29 C30 . . 119.2(3) ?
C28 C29 H29 . . 120.4 ?
C30 C29 H29 . . 120.4 ?
C31 C30 C29 . . 121.5(3) ?
C31 C30 H30 . . 119.3 ?
C29 C30 H30 . . 119.3 ?
C30 C31 C32 . . 120.1(3) ?
C30 C31 H31 . . 120.0 ?
C32 C31 H31 . . 120.0 ?
O5 C32 N2 . . 119.0(2) ?
O5 C32 C31 . . 125.4(3) ?
N2 C32 C31 . . 115.6(2) ?
O6B O6A C38A 3_666 . 155.5(6) ?
C38B N3 C38A . . 163.3(7) ?
C38B N3 C34A . . 66.8(7) ?
C38A N3 C34A . . 129.9(4) ?
C38B N3 C34B . . 136.4(8) ?
C38A N3 C34B . . 60.2(6) ?
C34A N3 C34B . . 69.7(5) ?
C38B N3 H3N3 . . 49.2 ?
C38A N3 H3N3 . . 114.2 ?
C34A N3 H3N3 . . 116.0 ?
C34B N3 H3N3 . . 174.4 ?
C34A C33 C38B . . 55.7(5) ?
C34A C33 C36B . . 53.6(6) ?
C38B C33 C36B . . 109.0(8) ?
C34A C33 H33A . . 108.5 ?
C38B C33 H33A . . 52.9 ?
C36B C33 H33A . . 161.1 ?
C34A C33 H33B . . 110.4 ?
C38B C33 H33B . . 125.6 ?
C36B C33 H33B . . 75.7 ?
H33A C33 H33B . . 109.5 ?
C34A C33 H33C . . 109.5 ?
C38B C33 H33C . . 124.9 ?
C36B C33 H33C . . 84.7 ?
H33A C33 H33C . . 109.5 ?
H33B C33 H33C . . 109.5 ?
C33 C34A C36B . . 69.0(8) ?
C33 C34A C38B . . 72.2(5) ?
C36B C34A C38B . . 140.6(10) ?
C33 C34A C35 . . 127.7(5) ?
C36B C34A C35 . . 59.0(7) ?
C38B C34A C35 . . 160.2(7) ?
C33 C34A N3 . . 119.6(5) ?
C36B C34A N3 . . 167.3(8) ?
C38B C34A N3 . . 47.5(4) ?
C35 C34A N3 . . 112.6(5) ?
C33 C34A C34B . . 175.5(5) ?
C36B C34A C34B . . 113.5(9) ?
C38B C34A C34B . . 104.8(6) ?
C35 C34A C34B . . 55.4(5) ?
N3 C34A C34B . . 57.3(4) ?
C36B C35 C36A . . 173.6(7) ?
C36B C35 C34A . . 57.3(7) ?
C36A C35 C34A . . 120.4(5) ?
C36B C35 C34B . . 127.9(9) ?
C36A C35 C34B . . 48.8(5) ?
C34A C35 C34B . . 71.8(5) ?
C36B C35 H35A . . 65.1 ?
C36A C35 H35A . . 117.5 ?
C34A C35 H35A . . 122.1 ?
C34B C35 H35A . . 165.5 ?
C34B C36A C37 . . 57.0(7) ?
C34B C36A C35 . . 69.1(8) ?
C37 C36A C35 . . 126.0(6) ?
C34B C36A H36A . . 173.5 ?
C37 C36A H36A . . 116.6 ?
C35 C36A H36A . . 117.4 ?
C34B C37 C36A . . 52.7(6) ?
C34B C37 C38A . . 60.6(6) ?
C36A C37 C38A . . 113.2(6) ?
C34B C37 H37 . . 175.8 ?
C36A C37 H37 . . 124.6 ?
C38A C37 H37 . . 122.2 ?
N3 C38A O6A . . 120.6(4) ?
N3 C38A C34B . . 68.0(6) ?
O6A C38A C34B . . 170.8(7) ?
N3 C38A C37 . . 117.7(4) ?
O6A C38A C37 . . 121.7(5) ?
C34B C38A C37 . . 49.7(5) ?
O6A O6B C38B 3_666 . 159.3(9) ?
O6A O6B H3N3 3_666 . 116.7 ?
C38B O6B H3N3 . . 42.6 ?
C36A C34B C37 . . 70.4(8) ?
C36A C34B C38A . . 139.8(13) ?
C37 C34B C38A . . 69.7(7) ?
C36A C34B C35 . . 62.1(7) ?
C37 C34B C35 . . 132.5(9) ?
C38A C34B C35 . . 157.6(10) ?
C36A C34B N3 . . 166.9(12) ?
C37 C34B N3 . . 121.4(9) ?
C38A C34B N3 . . 51.8(4) ?
C35 C34B N3 . . 105.9(9) ?
C36A C34B C34A . . 114.8(10) ?
C37 C34B C34A . . 173.5(9) ?
C38A C34B C34A . . 104.9(7) ?
C35 C34B C34A . . 52.8(5) ?
N3 C34B C34A . . 53.1(4) ?
C35 C36B C34A . . 63.7(8) ?
C35 C36B C33 . . 120.8(10) ?
C34A C36B C33 . . 57.3(7) ?
C35 C36B H35A . . 42.1 ?
C34A C36B H35A . . 105.7 ?
C33 C36B H35A . . 160.5 ?
N3 C38B O6B . . 120.4(10) ?
N3 C38B C34A . . 65.7(7) ?
O6B C38B C34A . . 173.0(11) ?
N3 C38B C33 . . 117.8(9) ?
O6B C38B C33 . . 121.9(9) ?
C34A C38B C33 . . 52.2(4) ?
N3 C38B H3N3 . . 48.4 ?
O6B C38B H3N3 . . 72.1 ?
C34A C38B H3N3 . . 114.1 ?
C33 C38B H3N3 . . 165.7 ?
N3 C38B H33A . . 153.5 ?
O6B C38B H33A . . 86.1 ?
C34A C38B H33A . . 88.1 ?
C33 C38B H33A . . 35.9 ?
H3N3 C38B H33A . . 157.4 ?
H1W O1W H2W . . 107(3) ?

loop_
_geom_bond_atom_site_label_1
_geom_bond_atom_site_label_2
_geom_bond_site_symmetry_2
_geom_bond_distance
_geom_bond_publ_flag
O1 C6 . 1.382(3) ?
O1 H101 . 0.8200 ?
O2 C12 . 1.368(3) ?
O2 H1O2 . 0.8200 ?
O3 C18 . 1.366(3) ?
O3 H1O3 . 0.8200 ?
C1 C2 . 1.555(3) ?
C1 H1A . 0.9600 ?
C1 H1B . 0.9600 ?
C1 H1C . 0.9600 ?
C2 C9 . 1.530(3) ?
C2 C3 . 1.543(3) ?
C2 C15 . 1.542(3) ?
C3 C8 . 1.387(3) ?
C3 C4 . 1.383(3) ?
C4 C5 . 1.390(3) ?
C4 H4 . 0.9300 ?
C5 C6 . 1.372(3) ?
C5 H5 . 0.9300 ?
C6 C7 . 1.377(3) ?
C7 C8 . 1.380(3) ?
C7 H7 . 0.9300 ?
C8 H8 . 0.9300 ?
C9 C10 . 1.386(3) ?
C9 C14 . 1.385(3) ?
C10 C11 . 1.378(4) ?
C10 H10 . 0.9300 ?
C11 C12 . 1.377(4) ?
C11 H11 . 0.9300 ?
C12 C13 . 1.376(3) ?
C13 C14 . 1.381(3) ?
C13 H13 . 0.9300 ?
C14 H14 . 0.9300 ?
C15 C16 . 1.386(3) ?
C15 C20 . 1.394(3) ?
C16 C17 . 1.380(3) ?
C16 H16 . 0.9300 ?
C17 C18 . 1.374(3) ?
C17 H17 . 0.9300 ?
C18 C19 . 1.379(3) ?
C19 C20 . 1.378(3) ?
C19 H19 . 0.9300 ?
C20 H20 . 0.9300 ?
O4 C26 . 1.267(3) ?
N1 C22 . 1.365(4) ?
N1 C26 . 1.367(4) ?
N1 H1N1 . 0.8600 ?
C21 C22 . 1.499(4) ?
C21 H21A . 0.9600 ?
C21 H21B . 0.9600 ?
C21 H21C . 0.9600 ?
C22 C23 . 1.346(4) ?
C23 C24 . 1.400(5) ?
C23 H23 . 0.9300 ?
C24 C25 . 1.348(5) ?
C24 H24 . 0.9300 ?
C25 C26 . 1.419(4) ?
C25 H25 . 0.9300 ?
O5 C32 . 1.278(3) ?
N2 C32 . 1.360(3) ?
N2 C28 . 1.366(3) ?
N2 H2N2 . 0.8600 ?
C27 C28 . 1.481(4) ?
C27 H27A . 0.9600 ?
C27 H27B . 0.9600 ?
C27 H27C . 0.9600 ?
C28 C29 . 1.341(4) ?
C29 C30 . 1.411(4) ?
C29 H29 . 0.9300 ?
C30 C31 . 1.341(4) ?
C30 H30 . 0.9300 ?
C31 C32 . 1.419(4) ?
C31 H31 . 0.9300 ?
O6A O6B 3_666 1.048(7) ?
O6A C38A . 1.278(5) ?
N3 C38B . 1.140(10) ?
N3 C38A . 1.256(5) ?
N3 C34A . 1.408(5) ?
N3 C34B . 1.482(11) ?
N3 H3N3 . 0.8600 ?
C33 C34A . 1.359(7) ?
C33 C38B . 1.638(11) ?
C33 C36B . 1.507(17) ?
C33 H33A . 0.9600 ?
C33 H33B . 0.9601 ?
C33 H33C . 0.9601 ?
C34A C36B . 1.300(15) ?
C34A C38B . 1.420(13) ?
C34A C35 . 1.385(7) ?
C34A C34B . 1.652(14) ?
C35 C36B . 1.324(14) ?
C35 C36A . 1.354(8) ?
C35 C34B . 1.431(12) ?
C35 H35A . 0.9300 ?
C36A C34B . 1.153(11) ?
C36A C37 . 1.365(9) ?
C36A H36A . 0.9299 ?
C37 C34B . 1.215(12) ?
C37 C38A . 1.493(6) ?
C37 H37 . 0.9300 ?
C38A C34B . 1.387(12) ?
O6B O6A 3_666 1.048(7) ?
O6B C38B . 1.167(12) ?
O6B H3N3 . 1.2226 ?
C36B H35A . 1.2573 ?
C38B H3N3 . 0.8702 ?
C38B H33A . 1.3064 ?
O1W H1W . 0.93(4) ?
O1W H2W . 0.79(3) ?
